data_7125756
loop_
_publ_author_name
'Kureja, Kunal'
'Zinke, Julian'
'Bruhn, Clemens'
'Siemeling, Ulrich'

_publ_section_title
;
 Imidazolium-benzimidazolates as convenient sources of
 donor-functionalised normal and abnormal N-heterocyclic carbenes.
;
_journal_issue 65
_journal_name_full 'Chemical communications (Cambridge, England)'
_journal_page_first 9705
_journal_page_last 9708
_journal_paper_doi 10.1039/c9cc05283f
_journal_volume 55
_journal_year 2019
_chemical_formula_sum 'C18 H18 N4 Ni'
_chemical_formula_weight 349.07
_space_group_crystal_system monoclinic
_space_group_IT_number 14
_space_group_name_Hall '-P 2ybc'
_space_group_name_H-M_alt 'P 1 21/c 1'
_atom_sites_solution_hydrogens geom
_audit_creation_method SHELXL-2017/1
_audit_update_record
;
2019-07-08 deposited with the CCDC.	2019-07-19 downloaded from the CCDC.
;
_cell_angle_alpha 90
_cell_angle_beta 100.060(2)
_cell_angle_gamma 90
_cell_formula_units_Z 8
_cell_length_a 15.4397(4)
_cell_length_b 13.0180(2)
_cell_length_c 15.7193(4)
_cell_measurement_reflns_used 15056
_cell_measurement_temperature 100(2)
_cell_measurement_theta_max 70.68
_cell_measurement_theta_min 4.44
_cell_volume 3110.91(12)
_computing_structure_refinement 'SHELXL-2017/1 (Sheldrick, 2017)'
_diffrn_ambient_temperature 100(2)
_diffrn_detector Pilatus200K
_diffrn_detector_area_resol_mean 5.81
_diffrn_detector_type 'DECTRIS PILATUS 200K'
_diffrn_measured_fraction_theta_full 0.987
_diffrn_measured_fraction_theta_max 0.986
_diffrn_measurement_details ' 1325 frames, detector distance = 60 mm'
_diffrn_measurement_device 'Eulerian 4-circle diffractometer'
_diffrn_measurement_device_type 'STOE STADIVARI'
_diffrn_measurement_method 'rotation method, \w scans'
_diffrn_radiation_collimation '1.2 mm, 0.6 diameter'
_diffrn_radiation_monochromator 'Graded multilayer mirror'
_diffrn_radiation_polarisn_norm 0
_diffrn_radiation_probe x-ray
_diffrn_radiation_type 'Cu K\a'
_diffrn_radiation_wavelength 1.54186
_diffrn_reflns_av_R_equivalents 0.0177
_diffrn_reflns_av_unetI/netI 0.0188
_diffrn_reflns_Laue_measured_fraction_full 0.987
_diffrn_reflns_Laue_measured_fraction_max 0.986
_diffrn_reflns_limit_h_max 18
_diffrn_reflns_limit_h_min -16
_diffrn_reflns_limit_k_max 13
_diffrn_reflns_limit_k_min -15
_diffrn_reflns_limit_l_max 12
_diffrn_reflns_limit_l_min -18
_diffrn_reflns_number 14051
_diffrn_reflns_point_group_measured_fraction_full 0.987
_diffrn_reflns_point_group_measured_fraction_max 0.986
_diffrn_reflns_theta_full 67.686
_diffrn_reflns_theta_max 68.497
_diffrn_reflns_theta_min 4.438
_diffrn_source Cu-Genix
_diffrn_source_current 0.600
_diffrn_source_power 0.030
_diffrn_source_voltage 50
_exptl_absorpt_coefficient_mu 1.821
_exptl_absorpt_correction_T_max 0.9760
_exptl_absorpt_correction_T_min 0.9412
_exptl_absorpt_correction_type integration
_exptl_absorpt_process_details
;
STOE X-Red32, absorption correction by Gaussian integration, analogous to
P. Coppens, "The Evaluation of Absorption and Extinction in Single-Crystal
Structure Analysis", published in
F. R. Ahmed (Editor), "Crystallographic Computing",
Munksgaard, Copenhagen (1970), 255 - 270
;
_exptl_crystal_colour yellow
_exptl_crystal_density_diffrn 1.491
_exptl_crystal_description plate
_exptl_crystal_F_000 1456
_exptl_crystal_size_max 0.100
_exptl_crystal_size_mid 0.050
_exptl_crystal_size_min 0.040
_refine_diff_density_max 0.268
_refine_diff_density_min -0.257
_refine_diff_density_rms 0.047
_refine_ls_extinction_method none
_refine_ls_goodness_of_fit_ref 1.049
_refine_ls_hydrogen_treatment constr
_refine_ls_matrix_type full
_refine_ls_number_parameters 419
_refine_ls_number_reflns 5650
_refine_ls_number_restraints 0
_refine_ls_restrained_S_all 1.049
_refine_ls_R_factor_all 0.0379
_refine_ls_R_factor_gt 0.0281
_refine_ls_shift/su_max 0.002
_refine_ls_shift/su_mean 0.000
_refine_ls_structure_factor_coef Fsqd
_refine_ls_weighting_details 'w=1/[\s^2^(Fo^2^)+(0.0231P)^2^+2.7244P] where P=(Fo^2^+2Fc^2^)/3'
_refine_ls_weighting_scheme calc
_refine_ls_wR_factor_gt 0.0604
_refine_ls_wR_factor_ref 0.0653
_reflns_Friedel_coverage 0.000
_reflns_number_gt 4817
_reflns_number_total 5650
_reflns_threshold_expression 'I > 2\s(I)'
_cod_data_source_file c9cc05283f2.cif
_cod_data_source_block sv0494
_cod_original_sg_symbol_H-M 'P 21/c'
_cod_database_code 7125756
_shelx_shelxl_version_number 2017/1
_shelx_space_group_comment
;
The symmetry employed for this shelxl refinement is uniquely defined
by the following loop, which should always be used as a source of
symmetry information in preference to the above space-group names.
They are only intended as comments.
;
_shelx_estimated_absorpt_t_min 0.839
_shelx_estimated_absorpt_t_max 0.931

loop_
_space_group_symop_operation_xyz
'x, y, z'
'-x, y+1/2, -z+1/2'
'-x, -y, -z'
'x, -y-1/2, z-1/2'

loop_
_atom_site_label
_atom_site_type_symbol
_atom_site_fract_x
_atom_site_fract_y
_atom_site_fract_z
_atom_site_U_iso_or_equiv
_atom_site_adp_type
_atom_site_occupancy
_atom_site_site_symmetry_order
_atom_site_calc_flag
_atom_site_refinement_flags_posn
_atom_site_refinement_flags_adp
C1 C 0.51189(11) 0.27650(13) 0.43988(11) 0.0130(3) Uani 1 1 d . .
C2 C 0.63569(11) 0.17872(14) 0.47185(11) 0.0167(4) Uani 1 1 d . .
H2A H 0.692119 0.150743 0.469819 0.020 Uiso 1 1 calc R U
C3 C 0.58165(11) 0.15392(14) 0.52737(12) 0.0174(4) Uani 1 1 d . .
H3A H 0.593295 0.104786 0.572617 0.021 Uiso 1 1 calc R U
C4 C 0.61779(11) 0.31567(13) 0.35437(11) 0.0131(3) Uani 1 1 d . .
C5 C 0.60140(11) 0.44512(14) 0.26984(10) 0.0129(3) Uani 1 1 d . .
C6 C 0.68166(11) 0.39298(14) 0.26604(11) 0.0138(4) Uani 1 1 d . .
C7 C 0.73927(11) 0.43068(15) 0.21421(11) 0.0170(4) Uani 1 1 d . .
H7A H 0.792134 0.395211 0.210024 0.020 Uiso 1 1 calc R U
C8 C 0.71749(11) 0.52096(15) 0.16907(11) 0.0175(4) Uani 1 1 d . .
H8A H 0.756234 0.548008 0.133926 0.021 Uiso 1 1 calc R U
C9 C 0.63913(12) 0.57321(15) 0.17437(11) 0.0167(4) Uani 1 1 d . .
H9A H 0.626443 0.635809 0.143647 0.020 Uiso 1 1 calc R U
C10 C 0.57982(11) 0.53549(14) 0.22345(11) 0.0155(4) Uani 1 1 d . .
H10A H 0.526083 0.570204 0.225397 0.019 Uiso 1 1 calc R U
C11 C 0.43059(11) 0.20730(14) 0.55360(11) 0.0163(4) Uani 1 1 d . .
H11A H 0.379082 0.241734 0.517331 0.020 Uiso 1 1 calc R U
C12 C 0.45138(14) 0.26470(16) 0.63887(12) 0.0261(4) Uani 1 1 d . .
H12A H 0.503509 0.234426 0.674572 0.031 Uiso 1 1 calc R U
H12B H 0.401248 0.259607 0.669232 0.031 Uiso 1 1 calc R U
H12C H 0.462789 0.337105 0.627798 0.031 Uiso 1 1 calc R U
C13 C 0.40576(12) 0.09605(14) 0.56596(12) 0.0190(4) Uani 1 1 d . .
H13A H 0.352010 0.093564 0.591089 0.023 Uiso 1 1 calc R U
H13B H 0.453641 0.061836 0.604838 0.023 Uiso 1 1 calc R U
H13C H 0.395630 0.060983 0.509934 0.023 Uiso 1 1 calc R U
C14 C 0.36211(12) 0.44343(16) 0.44562(12) 0.0214(4) Uani 1 1 d . .
H14A H 0.367571 0.435303 0.506387 0.026 Uiso 1 1 calc R U
C15 C 0.32065(11) 0.37173(15) 0.38082(13) 0.0203(4) Uani 1 1 d . .
H15A H 0.294474 0.308181 0.391902 0.024 Uiso 1 1 calc R U
C16 C 0.32545(11) 0.41133(15) 0.29939(12) 0.0198(4) Uani 1 1 d . .
H16A H 0.300693 0.382163 0.245190 0.024 Uiso 1 1 calc R U
C17 C 0.37453(11) 0.50369(15) 0.31334(12) 0.0202(4) Uani 1 1 d . .
H17A H 0.392629 0.544331 0.269402 0.024 Uiso 1 1 calc R U
C18 C 0.39256(12) 0.52619(15) 0.40360(13) 0.0215(4) Uani 1 1 d . .
H18A H 0.420125 0.586299 0.429864 0.026 Uiso 1 1 calc R U
C19 C 0.86379(11) 0.61214(14) 0.53894(11) 0.0139(3) Uani 1 1 d . .
C20 C 0.80084(11) 0.49558(14) 0.44140(11) 0.0163(4) Uani 1 1 d . .
H20A H 0.782668 0.431066 0.416167 0.020 Uiso 1 1 calc R U
C21 C 0.78646(11) 0.58795(14) 0.40306(11) 0.0154(4) Uani 1 1 d . .
H21A H 0.756352 0.601661 0.346171 0.019 Uiso 1 1 calc R U
C22 C 0.83344(11) 0.76578(14) 0.46169(11) 0.0141(4) Uani 1 1 d . .
C23 C 0.88067(11) 0.90889(14) 0.51812(12) 0.0164(4) Uani 1 1 d . .
C24 C 0.83207(11) 0.92317(14) 0.43368(11) 0.0159(4) Uani 1 1 d . .
C25 C 0.82040(12) 1.02165(15) 0.39794(12) 0.0199(4) Uani 1 1 d . .
H25A H 0.787975 1.032054 0.341440 0.024 Uiso 1 1 calc R U
C26 C 0.85746(12) 1.10314(15) 0.44737(13) 0.0232(4) Uani 1 1 d . .
H26A H 0.850397 1.170637 0.424230 0.028 Uiso 1 1 calc R U
C27 C 0.90541(12) 1.08887(15) 0.53110(13) 0.0236(4) Uani 1 1 d . .
H27A H 0.929936 1.146788 0.563408 0.028 Uiso 1 1 calc R U
C28 C 0.91745(12) 0.99236(15) 0.56715(12) 0.0209(4) Uani 1 1 d . .
H28A H 0.949886 0.982939 0.623781 0.025 Uiso 1 1 calc R U
C29 C 0.87999(11) 0.42826(14) 0.58592(11) 0.0170(4) Uani 1 1 d . .
H29A H 0.894267 0.458780 0.645093 0.020 Uiso 1 1 calc R U
C30 C 0.81060(12) 0.34580(16) 0.58725(14) 0.0253(4) Uani 1 1 d . .
H30A H 0.831671 0.295926 0.632883 0.030 Uiso 1 1 calc R U
H30B H 0.799203 0.310711 0.531246 0.030 Uiso 1 1 calc R U
H30C H 0.756161 0.377567 0.598470 0.030 Uiso 1 1 calc R U
C31 C 0.96446(12) 0.38494(16) 0.56295(12) 0.0220(4) Uani 1 1 d . .
H31C H 1.009101 0.439164 0.568061 0.026 Uiso 1 1 calc R U
H31B H 0.952942 0.359096 0.503488 0.026 Uiso 1 1 calc R U
H31A H 0.985772 0.328643 0.602505 0.026 Uiso 1 1 calc R U
C32 C 0.93119(14) 0.6518(2) 0.74846(12) 0.0346(6) Uani 1 1 d . .
H32A H 0.888793 0.608841 0.767785 0.041 Uiso 1 1 calc R U
C33 C 1.00596(13) 0.61817(17) 0.71267(12) 0.0251(4) Uani 1 1 d . .
H33A H 1.020082 0.548778 0.702315 0.030 Uiso 1 1 calc R U
C34 C 1.05445(12) 0.70387(16) 0.69557(12) 0.0229(4) Uani 1 1 d . .
H34A H 1.109234 0.703404 0.675903 0.027 Uiso 1 1 calc R U
C35 C 1.00695(14) 0.79054(18) 0.71292(13) 0.0311(5) Uani 1 1 d . .
H35A H 1.021477 0.859730 0.702304 0.037 Uiso 1 1 calc R U
C36 C 0.93231(14) 0.7575(2) 0.74958(13) 0.0391(6) Uani 1 1 d . .
H36A H 0.891315 0.800854 0.770701 0.047 Uiso 1 1 calc R U
N1 N 0.50567(9) 0.21309(11) 0.50667(9) 0.0138(3) Uani 1 1 d . .
N2 N 0.59174(9) 0.25342(11) 0.41848(9) 0.0138(3) Uani 1 1 d . .
N3 N 0.55986(9) 0.39159(11) 0.32749(9) 0.0131(3) Uani 1 1 d . .
N4 N 0.69055(9) 0.30885(12) 0.32212(9) 0.0151(3) Uani 1 1 d . .
N5 N 0.84713(9) 0.51148(11) 0.52466(9) 0.0142(3) Uani 1 1 d . .
N6 N 0.82468(9) 0.65872(11) 0.46383(9) 0.0135(3) Uani 1 1 d . .
N7 N 0.88057(9) 0.80431(12) 0.53514(9) 0.0155(3) Uani 1 1 d . .
N8 N 0.80175(9) 0.82831(12) 0.39839(9) 0.0157(3) Uani 1 1 d . .
Ni1 Ni 0.45472(2) 0.38607(2) 0.37587(2) 0.01264(8) Uani 1 1 d . .
Ni2 Ni 0.92343(2) 0.70483(2) 0.62033(2) 0.01561(8) Uani 1 1 d . .

loop_
_atom_site_aniso_label
_atom_site_aniso_U_11
_atom_site_aniso_U_22
_atom_site_aniso_U_33
_atom_site_aniso_U_23
_atom_site_aniso_U_13
_atom_site_aniso_U_12
C1 0.0137(8) 0.0135(9) 0.0117(8) -0.0025(7) 0.0018(6) -0.0023(7)
C2 0.0145(8) 0.0154(9) 0.0194(9) 0.0033(7) 0.0005(7) 0.0017(7)
C3 0.0168(9) 0.0158(9) 0.0186(9) 0.0034(7) 0.0002(7) 0.0016(7)
C4 0.0141(8) 0.0130(9) 0.0117(8) -0.0005(7) 0.0009(6) -0.0012(7)
C5 0.0120(8) 0.0165(9) 0.0100(8) -0.0027(7) 0.0014(6) -0.0016(7)
C6 0.0130(8) 0.0160(9) 0.0115(8) -0.0019(7) -0.0008(6) -0.0002(7)
C7 0.0115(8) 0.0241(10) 0.0153(9) -0.0014(8) 0.0020(7) 0.0005(7)
C8 0.0157(8) 0.0238(10) 0.0133(8) 0.0005(7) 0.0036(7) -0.0047(7)
C9 0.0200(9) 0.0166(9) 0.0129(8) 0.0014(7) 0.0009(7) -0.0014(7)
C10 0.0137(8) 0.0188(9) 0.0133(8) -0.0021(7) 0.0002(7) 0.0024(7)
C11 0.0167(9) 0.0180(9) 0.0155(9) 0.0019(7) 0.0062(7) 0.0011(7)
C12 0.0385(12) 0.0227(11) 0.0195(10) -0.0023(8) 0.0120(9) -0.0047(9)
C13 0.0184(9) 0.0199(10) 0.0191(9) 0.0019(8) 0.0045(7) -0.0015(8)
C14 0.0178(9) 0.0298(11) 0.0185(9) -0.0002(8) 0.0080(7) 0.0094(8)
C15 0.0103(8) 0.0209(10) 0.0311(10) 0.0032(8) 0.0075(7) 0.0029(7)
C16 0.0102(8) 0.0277(11) 0.0202(9) -0.0032(8) -0.0013(7) 0.0051(7)
C17 0.0135(8) 0.0246(10) 0.0233(9) 0.0075(8) 0.0054(7) 0.0078(8)
C18 0.0173(9) 0.0179(10) 0.0293(10) -0.0052(8) 0.0038(8) 0.0058(8)
C19 0.0107(8) 0.0184(9) 0.0131(8) 0.0014(7) 0.0035(6) 0.0028(7)
C20 0.0149(8) 0.0180(9) 0.0154(9) -0.0029(7) 0.0009(7) -0.0013(7)
C21 0.0133(8) 0.0190(10) 0.0135(8) -0.0027(7) 0.0010(7) -0.0011(7)
C22 0.0115(8) 0.0168(9) 0.0148(8) -0.0010(7) 0.0041(7) 0.0009(7)
C23 0.0123(8) 0.0178(10) 0.0205(9) -0.0024(7) 0.0069(7) -0.0002(7)
C24 0.0117(8) 0.0183(9) 0.0189(9) -0.0016(7) 0.0060(7) 0.0000(7)
C25 0.0160(9) 0.0204(10) 0.0245(10) 0.0020(8) 0.0068(7) 0.0026(8)
C26 0.0199(9) 0.0163(10) 0.0363(11) 0.0016(8) 0.0132(8) 0.0007(8)
C27 0.0182(9) 0.0181(10) 0.0359(11) -0.0093(8) 0.0086(8) -0.0032(8)
C28 0.0170(9) 0.0235(10) 0.0221(10) -0.0050(8) 0.0030(7) -0.0002(8)
C29 0.0175(9) 0.0189(10) 0.0149(9) 0.0047(7) 0.0031(7) 0.0033(7)
C30 0.0183(9) 0.0222(11) 0.0359(11) 0.0088(9) 0.0060(8) 0.0039(8)
C31 0.0189(9) 0.0264(11) 0.0214(10) 0.0098(8) 0.0052(7) 0.0064(8)
C32 0.0246(11) 0.0667(18) 0.0114(9) 0.0076(10) 0.0002(8) -0.0095(11)
C33 0.0260(10) 0.0315(12) 0.0143(9) 0.0072(8) -0.0058(7) -0.0005(9)
C34 0.0146(9) 0.0357(12) 0.0163(9) 0.0040(8) -0.0029(7) -0.0008(8)
C35 0.0317(11) 0.0312(12) 0.0237(10) -0.0066(9) -0.0135(9) -0.0023(10)
C36 0.0285(11) 0.0706(19) 0.0159(10) -0.0197(11) -0.0032(8) 0.0131(12)
N1 0.0145(7) 0.0135(7) 0.0131(7) -0.0002(6) 0.0019(6) -0.0008(6)
N2 0.0123(7) 0.0144(8) 0.0145(7) 0.0004(6) 0.0017(6) 0.0002(6)
N3 0.0115(7) 0.0150(8) 0.0129(7) -0.0001(6) 0.0025(5) 0.0001(6)
N4 0.0129(7) 0.0164(8) 0.0158(7) 0.0006(6) 0.0022(6) 0.0002(6)
N5 0.0126(7) 0.0152(8) 0.0150(7) 0.0012(6) 0.0028(6) 0.0011(6)
N6 0.0126(7) 0.0148(8) 0.0127(7) -0.0007(6) 0.0014(6) 0.0006(6)
N7 0.0151(7) 0.0169(8) 0.0142(7) -0.0016(6) 0.0018(6) 0.0001(6)
N8 0.0136(7) 0.0166(8) 0.0165(7) 0.0006(6) 0.0020(6) 0.0010(6)
Ni1 0.01073(14) 0.01489(16) 0.01252(15) 0.00093(12) 0.00264(11) 0.00181(12)
Ni2 0.01425(15) 0.02072(17) 0.01113(15) -0.00148(12) 0.00016(11) -0.00011(13)

loop_
_atom_type_symbol
_atom_type_description
_atom_type_scat_dispersion_real
_atom_type_scat_dispersion_imag
_atom_type_scat_source
C C 0.0181 0.0091 'International Tables Vol C Tables 4.2.6.8 and 6.1.1.4'
H H 0.0000 0.0000 'International Tables Vol C Tables 4.2.6.8 and 6.1.1.4'
N N 0.0311 0.0180 'International Tables Vol C Tables 4.2.6.8 and 6.1.1.4'
Ni Ni -3.0029 0.5091 'International Tables Vol C Tables 4.2.6.8 and 6.1.1.4'

loop_
_geom_angle_atom_site_label_1
_geom_angle_atom_site_label_2
_geom_angle_atom_site_label_3
_geom_angle
N1 C1 N2 104.26(14)
N1 C1 Ni1 142.23(13)
N2 C1 Ni1 113.30(12)
C3 C2 N2 105.54(15)
C3 C2 H2A 127.2
N2 C2 H2A 127.2
C2 C3 N1 107.90(16)
C2 C3 H3A 126.0
N1 C3 H3A 126.0
N4 C4 N3 119.54(15)
N4 C4 N2 127.50(16)
N3 C4 N2 112.92(14)
N3 C5 C10 132.14(16)
N3 C5 C6 107.07(15)
C10 C5 C6 120.72(15)
C7 C6 N4 129.89(16)
C7 C6 C5 120.33(16)
N4 C6 C5 109.72(15)
C8 C7 C6 118.38(16)
C8 C7 H7A 120.8
C6 C7 H7A 120.8
C7 C8 C9 121.08(16)
C7 C8 H8A 119.5
C9 C8 H8A 119.5
C10 C9 C8 121.43(17)
C10 C9 H9A 119.3
C8 C9 H9A 119.3
C9 C10 C5 118.01(16)
C9 C10 H10A 121.0
C5 C10 H10A 121.0
N1 C11 C12 110.57(15)
N1 C11 C13 110.44(14)
C12 C11 C13 112.04(15)
N1 C11 H11A 107.9
C12 C11 H11A 107.9
C13 C11 H11A 107.9
C11 C12 H12A 109.5
C11 C12 H12B 109.5
H12A C12 H12B 109.5
C11 C12 H12C 109.5
H12A C12 H12C 109.5
H12B C12 H12C 109.5
C11 C13 H13A 109.5
C11 C13 H13B 109.5
H13A C13 H13B 109.5
C11 C13 H13C 109.5
H13A C13 H13C 109.5
H13B C13 H13C 109.5
C18 C14 C15 108.11(17)
C18 C14 Ni1 72.99(11)
C15 C14 Ni1 70.03(10)
C18 C14 H14A 125.9
C15 C14 H14A 125.9
Ni1 C14 H14A 122.7
C16 C15 C14 108.67(17)
C16 C15 Ni1 73.82(10)
C14 C15 Ni1 69.48(10)
C16 C15 H15A 125.7
C14 C15 H15A 125.7
Ni1 C15 H15A 122.7
C15 C16 C17 106.53(17)
C15 C16 Ni1 68.05(10)
C17 C16 Ni1 68.12(10)
C15 C16 H16A 126.7
C17 C16 H16A 126.7
Ni1 C16 H16A 128.6
C16 C17 C18 109.50(17)
C16 C17 Ni1 73.13(11)
C18 C17 Ni1 71.82(11)
C16 C17 H17A 125.2
C18 C17 H17A 125.2
Ni1 C17 H17A 121.4
C14 C18 C17 106.87(17)
C14 C18 Ni1 68.70(11)
C17 C18 Ni1 68.87(10)
C14 C18 H18A 126.6
C17 C18 H18A 126.6
Ni1 C18 H18A 127.4
N5 C19 N6 104.15(15)
N5 C19 Ni2 142.67(13)
N6 C19 Ni2 113.10(13)
C21 C20 N5 107.78(16)
C21 C20 H20A 126.1
N5 C20 H20A 126.1
C20 C21 N6 105.59(15)
C20 C21 H21A 127.2
N6 C21 H21A 127.2
N8 C22 N7 119.48(16)
N8 C22 N6 127.62(16)
N7 C22 N6 112.90(15)
N7 C23 C28 132.23(17)
N7 C23 C24 106.91(16)
C28 C23 C24 120.86(17)
C25 C24 N8 129.68(16)
C25 C24 C23 120.40(17)
N8 C24 C23 109.92(16)
C26 C25 C24 117.85(18)
C26 C25 H25A 121.1
C24 C25 H25A 121.1
C25 C26 C27 121.67(19)
C25 C26 H26A 119.2
C27 C26 H26A 119.2
C28 C27 C26 121.13(18)
C28 C27 H27A 119.4
C26 C27 H27A 119.4
C27 C28 C23 118.08(18)
C27 C28 H28A 121.0
C23 C28 H28A 121.0
N5 C29 C30 111.34(15)
N5 C29 C31 109.13(14)
C30 C29 C31 112.16(16)
N5 C29 H29A 108.0
C30 C29 H29A 108.0
C31 C29 H29A 108.0
C29 C30 H30A 109.5
C29 C30 H30B 109.5
H30A C30 H30B 109.5
C29 C30 H30C 109.5
H30A C30 H30C 109.5
H30B C30 H30C 109.5
C29 C31 H31C 109.5
C29 C31 H31B 109.5
H31C C31 H31B 109.5
C29 C31 H31A 109.5
H31C C31 H31A 109.5
H31B C31 H31A 109.5
C36 C32 C33 107.5(2)
C36 C32 Ni2 71.57(13)
C33 C32 Ni2 69.03(11)
C36 C32 H32A 126.3
C33 C32 H32A 126.3
Ni2 C32 H32A 124.7
C34 C33 C32 109.1(2)
C34 C33 Ni2 73.56(11)
C32 C33 Ni2 70.94(12)
C34 C33 H33A 125.5
C32 C33 H33A 125.5
Ni2 C33 H33A 121.7
C33 C34 C35 106.87(18)
C33 C34 Ni2 68.10(11)
C35 C34 Ni2 68.21(11)
C33 C34 H34A 126.6
C35 C34 H34A 126.6
Ni2 C34 H34A 128.6
C34 C35 C36 108.7(2)
C34 C35 Ni2 73.40(12)
C36 C35 Ni2 71.34(12)
C34 C35 H35A 125.7
C36 C35 H35A 125.7
Ni2 C35 H35A 121.3
C32 C36 C35 107.6(2)
C32 C36 Ni2 70.52(12)
C35 C36 Ni2 68.70(11)
C32 C36 H36A 126.2
C35 C36 H36A 126.2
Ni2 C36 H36A 126.1
C1 N1 C3 110.35(14)
C1 N1 C11 125.87(15)
C3 N1 C11 123.77(15)
C1 N2 C2 111.93(14)
C1 N2 C4 115.66(14)
C2 N2 C4 132.00(15)
C4 N3 C5 102.45(14)
C4 N3 Ni1 114.23(11)
C5 N3 Ni1 143.28(12)
C4 N4 C6 101.19(14)
C19 N5 C20 110.67(15)
C19 N5 C29 124.78(15)
C20 N5 C29 124.36(15)
C19 N6 C21 111.78(15)
C19 N6 C22 115.53(15)
C21 N6 C22 132.64(15)
C22 N7 C23 102.61(15)
C22 N7 Ni2 114.82(12)
C23 N7 Ni2 142.56(13)
C22 N8 C24 101.07(14)
C1 Ni1 N3 83.63(7)
C1 Ni1 C14 106.97(7)
N3 Ni1 C14 154.67(7)
C1 Ni1 C15 106.74(7)
N3 Ni1 C15 158.84(7)
C14 Ni1 C15 40.48(8)
C1 Ni1 C17 171.37(7)
N3 Ni1 C17 104.98(7)
C14 Ni1 C17 65.37(7)
C15 Ni1 C17 64.97(7)
C1 Ni1 C18 136.44(7)
N3 Ni1 C18 119.42(7)
C14 Ni1 C18 38.31(8)
C15 Ni1 C18 65.62(8)
C17 Ni1 C18 39.31(7)
C1 Ni1 C16 135.60(8)
N3 Ni1 C16 122.52(7)
C14 Ni1 C16 65.67(7)
C15 Ni1 C16 38.14(7)
C17 Ni1 C16 38.74(8)
C18 Ni1 C16 65.27(7)
C19 Ni2 N7 83.61(7)
C19 Ni2 C33 107.07(8)
N7 Ni2 C33 162.77(7)
C19 Ni2 C35 170.50(8)
N7 Ni2 C35 102.93(8)
C33 Ni2 C35 64.97(9)
C19 Ni2 C32 112.25(9)
N7 Ni2 C32 148.31(9)
C33 Ni2 C32 40.03(8)
C35 Ni2 C32 65.51(9)
C19 Ni2 C36 143.15(9)
N7 Ni2 C36 114.25(9)
C33 Ni2 C36 65.17(9)
C35 Ni2 C36 39.96(9)
C32 Ni2 C36 37.91(10)
C19 Ni2 C34 132.12(8)
N7 Ni2 C34 124.67(7)
C33 Ni2 C34 38.34(8)
C35 Ni2 C34 38.39(8)
C32 Ni2 C34 65.41(8)
C36 Ni2 C34 65.18(8)

loop_
_geom_bond_atom_site_label_1
_geom_bond_atom_site_label_2
_geom_bond_distance
C1 N1 1.352(2)
C1 N2 1.367(2)
C1 Ni1 1.8750(18)
C2 C3 1.348(3)
C2 N2 1.382(2)
C2 H2A 0.9500
C3 N1 1.394(2)
C3 H3A 0.9500
C4 N4 1.314(2)
C4 N3 1.350(2)
C4 N2 1.406(2)
C5 N3 1.386(2)
C5 C10 1.394(3)
C5 C6 1.423(2)
C6 C7 1.396(2)
C6 N4 1.398(2)
C7 C8 1.384(3)
C7 H7A 0.9500
C8 C9 1.403(3)
C8 H8A 0.9500
C9 C10 1.386(2)
C9 H9A 0.9500
C10 H10A 0.9500
C11 N1 1.481(2)
C11 C12 1.519(3)
C11 C13 1.519(3)
C11 H11A 1.0000
C12 H12A 0.9800
C12 H12B 0.9800
C12 H12C 0.9800
C13 H13A 0.9800
C13 H13B 0.9800
C13 H13C 0.9800
C14 C18 1.388(3)
C14 C15 1.446(3)
C14 Ni1 2.0861(18)
C14 H14A 0.9500
C15 C16 1.394(3)
C15 Ni1 2.0935(17)
C15 H15A 0.9500
C16 C17 1.418(3)
C16 Ni1 2.1677(17)
C16 H16A 0.9500
C17 C18 1.428(3)
C17 Ni1 2.1020(18)
C17 H17A 0.9500
C18 Ni1 2.1411(19)
C18 H18A 0.9500
C19 N5 1.347(2)
C19 N6 1.370(2)
C19 Ni2 1.8785(18)
C20 C21 1.346(3)
C20 N5 1.393(2)
C20 H20A 0.9500
C21 N6 1.383(2)
C21 H21A 0.9500
C22 N8 1.312(2)
C22 N7 1.349(2)
C22 N6 1.401(2)
C23 N7 1.387(2)
C23 C28 1.394(3)
C23 C24 1.418(3)
C24 C25 1.399(3)
C24 N8 1.400(2)
C25 C26 1.379(3)
C25 H25A 0.9500
C26 C27 1.405(3)
C26 H26A 0.9500
C27 C28 1.377(3)
C27 H27A 0.9500
C28 H28A 0.9500
C29 N5 1.479(2)
C29 C30 1.519(3)
C29 C31 1.521(2)
C29 H29A 1.0000
C30 H30A 0.9800
C30 H30B 0.9800
C30 H30C 0.9800
C31 H31C 0.9800
C31 H31B 0.9800
C31 H31A 0.9800
C32 C36 1.377(4)
C32 C33 1.438(3)
C32 Ni2 2.113(2)
C32 H32A 0.9500
C33 C34 1.396(3)
C33 Ni2 2.0874(19)
C33 H33A 0.9500
C34 C35 1.398(3)
C34 Ni2 2.1576(18)
C34 H34A 0.9500
C35 C36 1.441(3)
C35 Ni2 2.091(2)
C35 H35A 0.9500
C36 Ni2 2.126(2)
C36 H36A 0.9500
N3 Ni1 1.9104(14)
N7 Ni2 1.8970(15)
